data_2225458
loop_
_publ_author_name
'Thenmozhi, S.'
'SubbiahPandi, A.'
'Kathiravan, S.'
'Raghunathan, R.'

_publ_section_title
;
 Methyl
 3-(4-methoxyphenyl)-1-methyl-1,2,3,3a,4,11b-hexahydrobenzo[<i>f</i>]chromeno[4,3-<i>b</i>]pyrrole-3a-carboxylate
;
_journal_coeditor_code BT5203
_journal_issue 4
_journal_name_full 'Acta Crystallographica Section E'
_journal_page_first o893
_journal_paper_doi 10.1107/S1600536810010056
_journal_volume 66
_journal_year 2010
_chemical_formula_iupac 'C25 H25 N O4'
_chemical_formula_moiety 'C25 H25 N O4'
_chemical_formula_sum 'C25 H25 N O4'
_chemical_formula_weight 403.46
_chemical_name_systematic
;
Methyl 3-(4-methoxyphenyl)-1-methyl-1,2,3,3a,4,11b-
hexahydrobenzo[<i>f</i>]chromeno[4,3-<i>b</i>]pyrrole-3a-carboxylate
;
_space_group_IT_number 2
_symmetry_cell_setting triclinic
_symmetry_space_group_name_Hall '-P 1'
_symmetry_space_group_name_H-M 'P -1'
_atom_sites_solution_hydrogens geom
_atom_sites_solution_primary direct
_atom_sites_solution_secondary difmap
_audit_creation_method SHELXL-97
_cell_angle_alpha 95.662(3)
_cell_angle_beta 92.332(4)
_cell_angle_gamma 91.797(4)
_cell_formula_units_Z 2
_cell_length_a 7.9287(5)
_cell_length_b 10.8707(6)
_cell_length_c 11.6884(7)
_cell_measurement_reflns_used 4776
_cell_measurement_temperature 293(2)
_cell_measurement_theta_max 28
_cell_measurement_theta_min 1.8
_cell_volume 1001.05(10)
_computing_cell_refinement 'SAINT (Bruker, 2004)'
_computing_data_collection 'APEX2 (Bruker, 2004)'
_computing_data_reduction 'SAINT (Bruker, 2004)'
_computing_molecular_graphics 'ORTEP-3 (Farrugia, 1997)'
_computing_publication_material 'SHELXL97 (Sheldrick, 2008) and PLATON (Spek, 2009)'
_computing_structure_refinement 'SHELXL97 (Sheldrick, 2008)'
_computing_structure_solution 'SHELXS97 (Sheldrick, 2008)'
_diffrn_ambient_temperature 293(2)
_diffrn_measured_fraction_theta_full 0.998
_diffrn_measured_fraction_theta_max 0.985
_diffrn_measurement_device_type 'Bruker APEXII CCD area-detector diffractometer'
_diffrn_measurement_method '\w and \f scans '
_diffrn_radiation_monochromator graphite
_diffrn_radiation_source 'fine-focus sealed tube'
_diffrn_radiation_type MoK\a
_diffrn_radiation_wavelength 0.71073
_diffrn_reflns_av_R_equivalents 0.0500
_diffrn_reflns_av_sigmaI/netI 0.0386
_diffrn_reflns_limit_h_max 10
_diffrn_reflns_limit_h_min -10
_diffrn_reflns_limit_k_max 14
_diffrn_reflns_limit_k_min -14
_diffrn_reflns_limit_l_max 15
_diffrn_reflns_limit_l_min -15
_diffrn_reflns_number 21741
_diffrn_reflns_theta_full 25.00
_diffrn_reflns_theta_max 28.01
_diffrn_reflns_theta_min 1.75
_exptl_absorpt_coefficient_mu 0.090
_exptl_absorpt_correction_T_max 0.985
_exptl_absorpt_correction_T_min 0.981
_exptl_absorpt_correction_type multi-scan
_exptl_absorpt_process_details '(SADABS; Sheldrick, 1996)'
_exptl_crystal_colour Colourless
_exptl_crystal_density_diffrn 1.339
_exptl_crystal_density_method 'not measured'
_exptl_crystal_description Block
_exptl_crystal_F_000 428
_exptl_crystal_size_max 0.25
_exptl_crystal_size_mid 0.22
_exptl_crystal_size_min 0.19
_refine_diff_density_max 0.314
_refine_diff_density_min -0.336
_refine_ls_extinction_method none
_refine_ls_goodness_of_fit_ref 1.046
_refine_ls_hydrogen_treatment constr
_refine_ls_matrix_type full
_refine_ls_number_parameters 274
_refine_ls_number_reflns 4776
_refine_ls_number_restraints 0
_refine_ls_restrained_S_all 1.046
_refine_ls_R_factor_all 0.0621
_refine_ls_R_factor_gt 0.0497
_refine_ls_shift/su_max 0.000
_refine_ls_shift/su_mean 0.000
_refine_ls_structure_factor_coef Fsqd
_refine_ls_weighting_details 'calc w=1/[\s^2^(Fo^2^)+(0.0990P)^2^+0.1502P] where P=(Fo^2^+2Fc^2^)/3'
_refine_ls_weighting_scheme calc
_refine_ls_wR_factor_gt 0.1476
_refine_ls_wR_factor_ref 0.1640
_reflns_number_gt 3836
_reflns_number_total 4776
_reflns_threshold_expression I>2\s(I)
_cod_data_source_file bt5203.cif
_cod_data_source_block I
_cod_depositor_comments
;
The following automatic conversions were performed:
'_symmetry_cell_setting' value 'Triclinic' changed to 'triclinic'
according to '/home/saulius/struct/CIF-dictionaries/cif_core.dic'
dictionary named 'cif_core.dic' version 2.4.1 from 2010-06-29.

Automatic conversion script
Id: cif_fix_enum 1527 2010-12-29 10:47:43Z saulius 
;
_cod_database_code 2225458
_cod_database_fobs_code 2225458

loop_
_symmetry_equiv_pos_as_xyz
'x, y, z'
'-x, -y, -z'

loop_
_atom_site_type_symbol
_atom_site_label
_atom_site_fract_x
_atom_site_fract_y
_atom_site_fract_z
_atom_site_U_iso_or_equiv
_atom_site_adp_type
_atom_site_calc_flag
_atom_site_refinement_flags
_atom_site_occupancy
_atom_site_disorder_assembly
_atom_site_disorder_group
C C1 0.28588(16) 0.64583(12) 0.75782(11) 0.0302(3) Uani d . 1 . .
C C2 0.3939(2) 0.54431(14) 0.75627(13) 0.0390(3) Uani d . 1 . .
H H2 0.4605 0.5336 0.8216 0.047 Uiso calc R 1 . .
C C3 0.4023(2) 0.46191(16) 0.66078(15) 0.0517(4) Uani d . 1 . .
H H3 0.4730 0.3954 0.6628 0.062 Uiso calc R 1 . .
C C4 0.3065(3) 0.47564(17) 0.56016(15) 0.0549(5) Uani d . 1 . .
H H4 0.3152 0.4200 0.4951 0.066 Uiso calc R 1 . .
C C5 0.2008(2) 0.57083(16) 0.55850(14) 0.0467(4) Uani d . 1 . .
H H5 0.1366 0.5797 0.4917 0.056 Uiso calc R 1 . .
C C6 0.18576(18) 0.65693(13) 0.65573(12) 0.0356(3) Uani d . 1 . .
C C7 0.0693(2) 0.75203(15) 0.65447(13) 0.0411(4) Uani d . 1 . .
H H7 0.0030 0.7590 0.5881 0.049 Uiso calc R 1 . .
C C8 0.05266(19) 0.83293(15) 0.74783(13) 0.0407(3) Uani d . 1 . .
H H8 -0.0254 0.8948 0.7458 0.049 Uiso calc R 1 . .
C C9 0.15365(17) 0.82395(13) 0.84889(12) 0.0322(3) Uani d . 1 . .
C C10 0.27031(16) 0.73371(12) 0.85626(11) 0.0281(3) Uani d . 1 . .
C C11 0.36725(15) 0.72609(11) 0.96946(11) 0.0269(3) Uani d . 1 . .
H H11 0.3837 0.6393 0.9817 0.032 Uiso calc R 1 . .
C C12 0.57832(17) 0.81208(16) 1.10401(12) 0.0403(4) Uani d . 1 . .
H H12A 0.6351 0.8921 1.1238 0.048 Uiso calc R 1 . .
H H12B 0.6540 0.7484 1.1240 0.048 Uiso calc R 1 . .
C C13 0.41479(16) 0.80366(13) 1.16870(11) 0.0311(3) Uani d . 1 . .
H H13 0.4151 0.7246 1.2024 0.037 Uiso calc R 1 . .
C C14 0.27455(15) 0.79025(12) 1.07047(11) 0.0280(3) Uani d . 1 . .
C C15 0.22197(17) 0.91646(12) 1.03958(12) 0.0331(3) Uani d . 1 . .
H H15A 0.1609 0.9565 1.1023 0.040 Uiso calc R 1 . .
H H15B 0.3224 0.9673 1.0304 0.040 Uiso calc R 1 . .
C C16 0.12443(17) 0.71790(14) 1.10765(12) 0.0349(3) Uani d . 1 . .
C C17 0.0270(3) 0.52672(19) 1.1624(2) 0.0776(7) Uani d . 1 . .
H H17A 0.0029 0.5627 1.2381 0.116 Uiso calc R 1 . .
H H17B 0.0641 0.4440 1.1666 0.116 Uiso calc R 1 . .
H H17C -0.0732 0.5248 1.1132 0.116 Uiso calc R 1 . .
C C18 0.66502(17) 0.73843(15) 0.91570(13) 0.0394(3) Uani d . 1 . .
H H18A 0.7666 0.7891 0.9293 0.059 Uiso calc R 1 . .
H H18B 0.6331 0.7310 0.8351 0.059 Uiso calc R 1 . .
H H18C 0.6842 0.6578 0.9396 0.059 Uiso calc R 1 . .
C C19 0.38660(16) 0.90191(13) 1.26574(11) 0.0304(3) Uani d . 1 . .
C C20 0.43808(19) 1.02529(14) 1.26490(12) 0.0375(3) Uani d . 1 . .
H H20 0.4962 1.0494 1.2028 0.045 Uiso calc R 1 . .
C C21 0.4050(2) 1.11255(14) 1.35383(13) 0.0410(3) Uani d . 1 . .
H H21 0.4418 1.1943 1.3516 0.049 Uiso calc R 1 . .
C C22 0.31722(18) 1.07914(14) 1.44666(12) 0.0367(3) Uani d . 1 . .
C C23 0.26739(18) 0.95725(15) 1.45086(12) 0.0393(3) Uani d . 1 . .
H H23 0.2102 0.9334 1.5135 0.047 Uiso calc R 1 . .
C C24 0.30326(18) 0.87017(14) 1.36077(12) 0.0365(3) Uani d . 1 . .
H H24 0.2701 0.7879 1.3645 0.044 Uiso calc R 1 . .
C C25 0.1930(2) 1.1439(2) 1.62332(14) 0.0566(5) Uani d . 1 . .
H H25A 0.0839 1.1100 1.5958 0.085 Uiso calc R 1 . .
H H25B 0.1796 1.2175 1.6741 0.085 Uiso calc R 1 . .
H H25C 0.2513 1.0843 1.6641 0.085 Uiso calc R 1 . .
N N1 0.53080(13) 0.79497(11) 0.98078(9) 0.0307(3) Uani d . 1 . .
O O1 0.11812(13) 0.90921(10) 0.93631(9) 0.0414(3) Uani d . 1 . .
O O2 -0.00673(14) 0.76045(13) 1.13242(13) 0.0625(4) Uani d . 1 . .
O O3 0.15812(16) 0.59997(11) 1.11635(13) 0.0602(4) Uani d . 1 . .
O O4 0.28770(16) 1.17310(11) 1.52900(10) 0.0519(3) Uani d . 1 . .

loop_
_atom_site_aniso_label
_atom_site_aniso_U_11
_atom_site_aniso_U_22
_atom_site_aniso_U_33
_atom_site_aniso_U_12
_atom_site_aniso_U_13
_atom_site_aniso_U_23
C1 0.0296(6) 0.0321(6) 0.0298(6) -0.0027(5) 0.0054(5) 0.0073(5)
C2 0.0454(8) 0.0389(7) 0.0336(7) 0.0070(6) 0.0048(6) 0.0056(6)
C3 0.0669(11) 0.0452(9) 0.0437(9) 0.0145(8) 0.0089(8) 0.0019(7)
C4 0.0749(12) 0.0513(10) 0.0367(9) 0.0022(9) 0.0062(8) -0.0065(7)
C5 0.0546(10) 0.0527(9) 0.0317(8) -0.0054(8) -0.0013(7) 0.0024(6)
C6 0.0364(7) 0.0404(7) 0.0304(7) -0.0057(6) 0.0025(5) 0.0073(6)
C7 0.0394(8) 0.0520(9) 0.0325(7) 0.0001(7) -0.0067(6) 0.0113(6)
C8 0.0359(7) 0.0474(8) 0.0404(8) 0.0099(6) -0.0026(6) 0.0120(6)
C9 0.0300(6) 0.0353(7) 0.0320(7) 0.0030(5) 0.0010(5) 0.0068(5)
C10 0.0252(6) 0.0313(6) 0.0288(6) 0.0005(5) 0.0028(5) 0.0072(5)
C11 0.0239(6) 0.0301(6) 0.0279(6) 0.0043(5) 0.0040(5) 0.0070(5)
C12 0.0250(6) 0.0628(10) 0.0322(7) 0.0038(6) 0.0005(5) 0.0003(6)
C13 0.0277(6) 0.0376(7) 0.0288(6) 0.0042(5) 0.0018(5) 0.0061(5)
C14 0.0239(6) 0.0327(6) 0.0280(6) 0.0034(5) 0.0032(5) 0.0034(5)
C15 0.0308(6) 0.0344(7) 0.0339(7) 0.0069(5) -0.0009(5) 0.0008(5)
C16 0.0291(7) 0.0443(8) 0.0309(7) -0.0018(6) 0.0049(5) 0.0012(6)
C17 0.0787(15) 0.0543(11) 0.1033(18) -0.0161(10) 0.0519(13) 0.0120(11)
C18 0.0269(7) 0.0548(9) 0.0378(7) 0.0067(6) 0.0085(6) 0.0064(6)
C19 0.0251(6) 0.0402(7) 0.0262(6) 0.0019(5) 0.0001(5) 0.0052(5)
C20 0.0391(7) 0.0441(8) 0.0302(7) -0.0039(6) 0.0053(6) 0.0085(6)
C21 0.0476(8) 0.0380(7) 0.0371(8) -0.0034(6) -0.0010(6) 0.0052(6)
C22 0.0341(7) 0.0460(8) 0.0287(7) 0.0051(6) -0.0044(5) -0.0010(6)
C23 0.0360(7) 0.0540(9) 0.0280(7) -0.0030(6) 0.0058(6) 0.0050(6)
C24 0.0384(7) 0.0408(7) 0.0305(7) -0.0043(6) 0.0024(6) 0.0066(6)
C25 0.0484(9) 0.0837(13) 0.0347(8) 0.0121(9) 0.0016(7) -0.0109(8)
N1 0.0221(5) 0.0412(6) 0.0296(6) 0.0029(4) 0.0037(4) 0.0051(4)
O1 0.0434(6) 0.0443(6) 0.0364(6) 0.0202(5) -0.0060(4) 0.0007(4)
O2 0.0303(6) 0.0720(9) 0.0899(10) 0.0074(5) 0.0210(6) 0.0215(7)
O3 0.0556(7) 0.0393(6) 0.0896(10) -0.0023(5) 0.0395(7) 0.0125(6)
O4 0.0600(7) 0.0559(7) 0.0375(6) 0.0077(6) 0.0027(5) -0.0085(5)

loop_
_atom_type_symbol
_atom_type_description
_atom_type_scat_dispersion_real
_atom_type_scat_dispersion_imag
_atom_type_scat_source
C C 0.0033 0.0016 'International Tables Vol C Tables 4.2.6.8 and 6.1.1.4'
H H 0.0000 0.0000 'International Tables Vol C Tables 4.2.6.8 and 6.1.1.4'
N N 0.0061 0.0033 'International Tables Vol C Tables 4.2.6.8 and 6.1.1.4'
O O 0.0106 0.0060 'International Tables Vol C Tables 4.2.6.8 and 6.1.1.4'

loop_
_geom_angle_atom_site_label_1
_geom_angle_atom_site_label_2
_geom_angle_atom_site_label_3
_geom_angle_site_symmetry_1
_geom_angle_site_symmetry_3
_geom_angle
_geom_angle_publ_flag
C2 C1 C6 . . 116.85(13) ?
C2 C1 C10 . . 123.60(12) ?
C6 C1 C10 . . 119.53(12) ?
C3 C2 C1 . . 121.38(14) ?
C3 C2 H2 . . 119.3 ?
C1 C2 H2 . . 119.3 ?
C2 C3 C4 . . 121.19(16) ?
C2 C3 H3 . . 119.4 ?
C4 C3 H3 . . 119.4 ?
C5 C4 C3 . . 119.19(15) ?
C5 C4 H4 . . 120.4 ?
C3 C4 H4 . . 120.4 ?
C4 C5 C6 . . 121.58(15) ?
C4 C5 H5 . . 119.2 ?
C6 C5 H5 . . 119.2 ?
C7 C6 C5 . . 120.90(14) ?
C7 C6 C1 . . 119.31(13) ?
C5 C6 C1 . . 119.77(14) ?
C8 C7 C6 . . 120.99(13) ?
C8 C7 H7 . . 119.5 ?
C6 C7 H7 . . 119.5 ?
C7 C8 C9 . . 120.09(13) ?
C7 C8 H8 . . 120.0 ?
C9 C8 H8 . . 120.0 ?
O1 C9 C10 . . 124.81(12) ?
O1 C9 C8 . . 113.03(12) ?
C10 C9 C8 . . 122.12(13) ?
C9 C10 C1 . . 117.93(12) ?
C9 C10 C11 . . 118.97(12) ?
C1 C10 C11 . . 122.96(11) ?
N1 C11 C10 . . 114.52(10) ?
N1 C11 C14 . . 101.23(10) ?
C10 C11 C14 . . 111.22(10) ?
N1 C11 H11 . . 109.9 ?
C10 C11 H11 . . 109.9 ?
C14 C11 H11 . . 109.9 ?
N1 C12 C13 . . 106.97(11) ?
N1 C12 H12A . . 110.3 ?
C13 C12 H12A . . 110.3 ?
N1 C12 H12B . . 110.3 ?
C13 C12 H12B . . 110.3 ?
H12A C12 H12B . . 108.6 ?
C19 C13 C12 . . 118.15(12) ?
C19 C13 C14 . . 115.05(10) ?
C12 C13 C14 . . 103.36(10) ?
C19 C13 H13 . . 106.5 ?
C12 C13 H13 . . 106.5 ?
C14 C13 H13 . . 106.5 ?
C16 C14 C15 . . 110.32(11) ?
C16 C14 C11 . . 114.99(11) ?
C15 C14 C11 . . 108.79(10) ?
C16 C14 C13 . . 109.58(11) ?
C15 C14 C13 . . 110.74(11) ?
C11 C14 C13 . . 102.15(9) ?
O1 C15 C14 . . 112.60(11) ?
O1 C15 H15A . . 109.1 ?
C14 C15 H15A . . 109.1 ?
O1 C15 H15B . . 109.1 ?
C14 C15 H15B . . 109.1 ?
H15A C15 H15B . . 107.8 ?
O2 C16 O3 . . 122.75(14) ?
O2 C16 C14 . . 125.01(14) ?
O3 C16 C14 . . 112.14(11) ?
O3 C17 H17A . . 109.5 ?
O3 C17 H17B . . 109.5 ?
H17A C17 H17B . . 109.5 ?
O3 C17 H17C . . 109.5 ?
H17A C17 H17C . . 109.5 ?
H17B C17 H17C . . 109.5 ?
N1 C18 H18A . . 109.5 ?
N1 C18 H18B . . 109.5 ?
H18A C18 H18B . . 109.5 ?
N1 C18 H18C . . 109.5 ?
H18A C18 H18C . . 109.5 ?
H18B C18 H18C . . 109.5 ?
C24 C19 C20 . . 117.15(13) ?
C24 C19 C13 . . 119.33(12) ?
C20 C19 C13 . . 123.51(12) ?
C21 C20 C19 . . 121.51(13) ?
C21 C20 H20 . . 119.2 ?
C19 C20 H20 . . 119.2 ?
C20 C21 C22 . . 120.28(14) ?
C20 C21 H21 . . 119.9 ?
C22 C21 H21 . . 119.9 ?
O4 C22 C23 . . 124.85(14) ?
O4 C22 C21 . . 115.66(14) ?
C23 C22 C21 . . 119.49(13) ?
C22 C23 C24 . . 119.42(13) ?
C22 C23 H23 . . 120.3 ?
C24 C23 H23 . . 120.3 ?
C19 C24 C23 . . 122.11(14) ?
C19 C24 H24 . . 118.9 ?
C23 C24 H24 . . 118.9 ?
O4 C25 H25A . . 109.5 ?
O4 C25 H25B . . 109.5 ?
H25A C25 H25B . . 109.5 ?
O4 C25 H25C . . 109.5 ?
H25A C25 H25C . . 109.5 ?
H25B C25 H25C . . 109.5 ?
C18 N1 C12 . . 110.87(11) ?
C18 N1 C11 . . 115.47(11) ?
C12 N1 C11 . . 106.57(10) ?
C9 O1 C15 . . 118.16(10) ?
C16 O3 C17 . . 115.85(14) ?
C22 O4 C25 . . 117.54(14) ?

loop_
_geom_bond_atom_site_label_1
_geom_bond_atom_site_label_2
_geom_bond_site_symmetry_2
_geom_bond_distance
_geom_bond_publ_flag
C1 C2 . 1.4171(19) ?
C1 C6 . 1.4234(19) ?
C1 C10 . 1.4331(18) ?
C2 C3 . 1.366(2) ?
C2 H2 . 0.9300 ?
C3 C4 . 1.397(3) ?
C3 H3 . 0.9300 ?
C4 C5 . 1.353(3) ?
C4 H4 . 0.9300 ?
C5 C6 . 1.411(2) ?
C5 H5 . 0.9300 ?
C6 C7 . 1.408(2) ?
C7 C8 . 1.346(2) ?
C7 H7 . 0.9300 ?
C8 C9 . 1.413(2) ?
C8 H8 . 0.9300 ?
C9 O1 . 1.3547(17) ?
C9 C10 . 1.3757(18) ?
C10 C11 . 1.5137(17) ?
C11 N1 . 1.4715(17) ?
C11 C14 . 1.5365(17) ?
C11 H11 . 0.9800 ?
C12 N1 . 1.4661(18) ?
C12 C13 . 1.5321(19) ?
C12 H12A . 0.9700 ?
C12 H12B . 0.9700 ?
C13 C19 . 1.5078(18) ?
C13 C14 . 1.5584(18) ?
C13 H13 . 0.9800 ?
C14 C16 . 1.5083(19) ?
C14 C15 . 1.5193(18) ?
C15 O1 . 1.4274(16) ?
C15 H15A . 0.9700 ?
C15 H15B . 0.9700 ?
C16 O2 . 1.1864(17) ?
C16 O3 . 1.3304(19) ?
C17 O3 . 1.444(2) ?
C17 H17A . 0.9600 ?
C17 H17B . 0.9600 ?
C17 H17C . 0.9600 ?
C18 N1 . 1.4503(16) ?
C18 H18A . 0.9600 ?
C18 H18B . 0.9600 ?
C18 H18C . 0.9600 ?
C19 C24 . 1.3823(19) ?
C19 C20 . 1.391(2) ?
C20 C21 . 1.376(2) ?
C20 H20 . 0.9300 ?
C21 C22 . 1.385(2) ?
C21 H21 . 0.9300 ?
C22 O4 . 1.3652(17) ?
C22 C23 . 1.377(2) ?
C23 C24 . 1.389(2) ?
C23 H23 . 0.9300 ?
C24 H24 . 0.9300 ?
C25 O4 . 1.415(2) ?
C25 H25A . 0.9600 ?
C25 H25B . 0.9600 ?
C25 H25C . 0.9600 ?

loop_
_geom_hbond_atom_site_label_D
_geom_hbond_atom_site_label_H
_geom_hbond_atom_site_label_A
_geom_hbond_site_symmetry_A
_geom_hbond_distance_DH
_geom_hbond_distance_HA
_geom_hbond_distance_DA
_geom_hbond_angle_DHA
_geom_hbond_publ_flag
C11 H11 O3 . 0.9800 2.4800 2.8514(18) 102.00 yes
C13 H13 O3 . 0.9800 2.5300 2.9610(18) 107.00 yes
C17 H17B Cg4 2_567 0.97 2.94 3.502(2) 119 yes

loop_
_geom_torsion_atom_site_label_1
_geom_torsion_atom_site_label_2
_geom_torsion_atom_site_label_3
_geom_torsion_atom_site_label_4
_geom_torsion_site_symmetry_1
_geom_torsion_site_symmetry_2
_geom_torsion_site_symmetry_3
_geom_torsion_site_symmetry_4
_geom_torsion
_geom_torsion_publ_flag
C6 C1 C2 C3 . . . . 0.6(2) ?
C10 C1 C2 C3 . . . . 178.95(14) ?
C1 C2 C3 C4 . . . . 1.0(3) ?
C2 C3 C4 C5 . . . . -1.5(3) ?
C3 C4 C5 C6 . . . . 0.4(3) ?
C4 C5 C6 C7 . . . . -176.93(16) ?
C4 C5 C6 C1 . . . . 1.3(2) ?
C2 C1 C6 C7 . . . . 176.53(13) ?
C10 C1 C6 C7 . . . . -1.9(2) ?
C2 C1 C6 C5 . . . . -1.7(2) ?
C10 C1 C6 C5 . . . . 179.87(13) ?
C5 C6 C7 C8 . . . . 178.81(15) ?
C1 C6 C7 C8 . . . . 0.6(2) ?
C6 C7 C8 C9 . . . . 0.5(2) ?
C7 C8 C9 O1 . . . . -177.94(14) ?
C7 C8 C9 C10 . . . . -0.3(2) ?
O1 C9 C10 C1 . . . . 176.35(12) ?
C8 C9 C10 C1 . . . . -1.0(2) ?
O1 C9 C10 C11 . . . . 0.5(2) ?
C8 C9 C10 C11 . . . . -176.85(12) ?
C2 C1 C10 C9 . . . . -176.25(13) ?
C6 C1 C10 C9 . . . . 2.07(19) ?
C2 C1 C10 C11 . . . . -0.6(2) ?
C6 C1 C10 C11 . . . . 177.76(11) ?
C9 C10 C11 N1 . . . . -93.00(14) ?
C1 C10 C11 N1 . . . . 91.35(14) ?
C9 C10 C11 C14 . . . . 21.00(17) ?
C1 C10 C11 C14 . . . . -154.65(12) ?
N1 C12 C13 C19 . . . . -132.33(12) ?
N1 C12 C13 C14 . . . . -3.96(15) ?
N1 C11 C14 C16 . . . . -161.46(11) ?
C10 C11 C14 C16 . . . . 76.47(14) ?
N1 C11 C14 C15 . . . . 74.25(12) ?
C10 C11 C14 C15 . . . . -47.82(14) ?
N1 C11 C14 C13 . . . . -42.87(12) ?
C10 C11 C14 C13 . . . . -164.94(10) ?
C19 C13 C14 C16 . . . . -78.79(14) ?
C12 C13 C14 C16 . . . . 150.94(11) ?
C19 C13 C14 C15 . . . . 43.13(15) ?
C12 C13 C14 C15 . . . . -87.13(13) ?
C19 C13 C14 C11 . . . . 158.84(11) ?
C12 C13 C14 C11 . . . . 28.58(13) ?
C16 C14 C15 O1 . . . . -69.67(14) ?
C11 C14 C15 O1 . . . . 57.34(14) ?
C13 C14 C15 O1 . . . . 168.84(10) ?
C15 C14 C16 O2 . . . . -14.5(2) ?
C11 C14 C16 O2 . . . . -137.97(16) ?
C13 C14 C16 O2 . . . . 107.68(17) ?
C15 C14 C16 O3 . . . . 169.18(12) ?
C11 C14 C16 O3 . . . . 45.69(16) ?
C13 C14 C16 O3 . . . . -68.65(15) ?
C12 C13 C19 C24 . . . . -145.25(14) ?
C14 C13 C19 C24 . . . . 92.10(15) ?
C12 C13 C19 C20 . . . . 35.71(18) ?
C14 C13 C19 C20 . . . . -86.94(16) ?
C24 C19 C20 C21 . . . . -1.1(2) ?
C13 C19 C20 C21 . . . . 177.95(13) ?
C19 C20 C21 C22 . . . . -0.7(2) ?
C20 C21 C22 O4 . . . . -178.57(13) ?
C20 C21 C22 C23 . . . . 1.8(2) ?
O4 C22 C23 C24 . . . . 179.22(13) ?
C21 C22 C23 C24 . . . . -1.2(2) ?
C20 C19 C24 C23 . . . . 1.7(2) ?
C13 C19 C24 C23 . . . . -177.37(12) ?
C22 C23 C24 C19 . . . . -0.6(2) ?
C13 C12 N1 C18 . . . . -150.22(12) ?
C13 C12 N1 C11 . . . . -23.81(14) ?
C10 C11 N1 C18 . . . . -74.85(14) ?
C14 C11 N1 C18 . . . . 165.40(11) ?
C10 C11 N1 C12 . . . . 161.56(11) ?
C14 C11 N1 C12 . . . . 41.81(12) ?
C10 C9 O1 C15 . . . . 7.9(2) ?
C8 C9 O1 C15 . . . . -174.55(12) ?
C14 C15 O1 C9 . . . . -37.70(17) ?
O2 C16 O3 C17 . . . . -2.3(3) ?
C14 C16 O3 C17 . . . . 174.09(16) ?
C23 C22 O4 C25 . . . . -2.7(2) ?
C21 C22 O4 C25 . . . . 177.75(14) ?
